data_4118249
loop_
_publ_author_name
'Philipp C. Roosen'
'Venkata A. Kallepalli'
'Buddhadeb Chattopadhyay'
'Daniel A. Singleton'
'Robert E. Maleczka'
'Milton R. Smith'

_publ_section_title
;
 Outer-Sphere Direction in Iridium C-H Borylation
;
_journal_name_full 'Journal of the American Chemical Society'
_journal_page_first 11350
_journal_page_last 11353
_journal_paper_doi 10.1021/ja303443m
_journal_volume 134
_journal_year 2012
_chemical_formula_moiety 'C20 H31 B N2 O6'
_chemical_formula_sum 'C20 H31 B N2 O6'
_chemical_formula_weight 406.28
_space_group_IT_number 4
_symmetry_cell_setting monoclinic
_symmetry_Int_Tables_number 4
_symmetry_space_group_name_Hall 'P 2yb'
_symmetry_space_group_name_H-M 'P 1 21 1'
_atom_sites_solution_hydrogens geom
_atom_sites_solution_primary direct
_atom_sites_solution_secondary difmap
_audit_creation_method SHELXL-97
_cell_angle_alpha 90.00
_cell_angle_beta 91.204(3)
_cell_angle_gamma 90.00
_cell_formula_units_Z 8
_cell_length_a 9.5289(5)
_cell_length_b 35.4913(19)
_cell_length_c 13.1869(8)
_cell_measurement_reflns_used 9932
_cell_measurement_temperature 173(2)
_cell_measurement_theta_max 66.90
_cell_measurement_theta_min 3.35
_cell_volume 4458.7(4)
_computing_cell_refinement 'APEX2 (BRUKER, V2008.5-0, 2006)'
_computing_data_collection 'COSMO (BRUKER, V1.58, 2006)'
_computing_data_reduction 'SAINT (BRUKER, V7.34A, 2006)'
_computing_molecular_graphics 'SHELXTL (Sheldrick, Acta Cryst. A64 2008, 112-122)'
_computing_publication_material 'SHELXTL (Sheldrick, Acta Cryst. A64 2008, 112-122)'
_computing_structure_refinement 'SHELXL (Sheldrick, Acta Cryst. A64 2008, 112-122)'
_computing_structure_solution 'SHELXS (Sheldrick, Acta Cryst. A64 2008, 112-122)'
_diffrn_ambient_temperature 173(2)
_diffrn_detector_area_resol_mean 836.6
_diffrn_measured_fraction_theta_full 0.965
_diffrn_measured_fraction_theta_max 0.966
_diffrn_measurement_device_type 'Bruker APEX-II CCD'
_diffrn_measurement_method '\w,and/f 0.5 deg'
_diffrn_radiation_monochromator graphite
_diffrn_radiation_probe x-ray
_diffrn_radiation_type CuK\a
_diffrn_radiation_wavelength 1.54178
_diffrn_reflns_av_R_equivalents 0.0599
_diffrn_reflns_av_sigmaI/netI 0.0643
_diffrn_reflns_limit_h_max 11
_diffrn_reflns_limit_h_min -11
_diffrn_reflns_limit_k_max 42
_diffrn_reflns_limit_k_min -41
_diffrn_reflns_limit_l_max 15
_diffrn_reflns_limit_l_min -15
_diffrn_reflns_number 27443
_diffrn_reflns_theta_full 67.35
_diffrn_reflns_theta_max 67.35
_diffrn_reflns_theta_min 3.35
_diffrn_source 'fine-focus sealed tube'
_exptl_absorpt_coefficient_mu 0.723
_exptl_absorpt_correction_T_max 0.8659
_exptl_absorpt_correction_T_min 0.8005
_exptl_absorpt_correction_type multi-scan
_exptl_absorpt_process_details SADABS
_exptl_crystal_colour colourless
_exptl_crystal_density_diffrn 1.210
_exptl_crystal_description chunk
_exptl_crystal_F_000 1744
_exptl_crystal_size_max 0.32
_exptl_crystal_size_mid 0.23
_exptl_crystal_size_min 0.20
_refine_diff_density_max 0.381
_refine_diff_density_min -0.404
_refine_diff_density_rms 0.083
_refine_ls_abs_structure_details 'Flack H D (1983), Acta Cryst. A39, 876-881'
_refine_ls_abs_structure_Flack 0.3(3)
_refine_ls_extinction_method none
_refine_ls_goodness_of_fit_ref 1.036
_refine_ls_hydrogen_treatment constr
_refine_ls_matrix_type full
_refine_ls_number_parameters 1082
_refine_ls_number_reflns 14042
_refine_ls_number_restraints 1
_refine_ls_restrained_S_all 1.036
_refine_ls_R_factor_all 0.0999
_refine_ls_R_factor_gt 0.0782
_refine_ls_shift/su_max 0.038
_refine_ls_shift/su_mean 0.001
_refine_ls_structure_factor_coef Fsqd
_refine_ls_weighting_details 'calc w=1/[\s^2^(Fo^2^)+(0.1616P)^2^+1.0587P] where P=(Fo^2^+2Fc^2^)/3'
_refine_ls_weighting_scheme calc
_refine_ls_wR_factor_gt 0.2242
_refine_ls_wR_factor_ref 0.2409
_reflns_number_gt 10797
_reflns_number_total 14042
_reflns_threshold_expression >2sigma(I)
_cod_data_source_file ja303443m_si_005.cif
_cod_data_source_block mrs509_0m
_cod_original_sg_symbol_H-M 'P 21'
_cod_database_code 4118249
_contact_crystallographer_name 'Richard Staples'
_contact_crystallographer_email xraystaples@chemistry.msu.com

loop_
_symmetry_equiv_pos_as_xyz
'x, y, z'
'-x, y+1/2, -z'

loop_
_atom_site_label
_atom_site_type_symbol
_atom_site_fract_x
_atom_site_fract_y
_atom_site_fract_z
_atom_site_U_iso_or_equiv
_atom_site_adp_type
_atom_site_occupancy
_atom_site_symmetry_multiplicity
_atom_site_calc_flag
_atom_site_refinement_flags
B1A B 0.6212(7) 0.95138(17) 0.5910(5) 0.0315(13) Uani 1 1 d .
O1A O 0.5780(4) 0.97661(11) 0.5160(3) 0.0377(9) Uani 1 1 d .
O2A O 0.5346(4) 0.92184(10) 0.5994(3) 0.0390(9) Uani 1 1 d .
O3A O 0.8882(4) 1.04623(11) 0.4302(3) 0.0372(9) Uani 1 1 d .
O4A O 1.0640(4) 1.03611(12) 0.5476(4) 0.0492(11) Uani 1 1 d .
O5A O 0.9017(4) 0.91114(11) 0.8888(3) 0.0370(9) Uani 1 1 d .
O6A O 1.0965(5) 0.88337(13) 0.8249(4) 0.0499(11) Uani 1 1 d .
N1A N 0.8526(5) 1.00520(12) 0.5503(4) 0.0370(11) Uani 1 1 d .
H1A H 0.7715 1.0039 0.5173 0.044 Uiso 1 1 calc R
N2A N 1.0197(5) 0.86823(13) 0.9818(4) 0.0395(12) Uani 1 1 d .
C1A C 0.7588(6) 0.95663(14) 0.6570(4) 0.0307(11) Uani 1 1 d .
C2A C 0.7744(6) 0.93278(14) 0.7410(4) 0.0291(11) Uani 1 1 d .
H2A H 0.7024 0.9152 0.7555 0.035 Uiso 1 1 calc R
C3A C 0.8926(6) 0.93438(14) 0.8030(4) 0.0330(12) Uani 1 1 d .
C4A C 0.9978(6) 0.95986(14) 0.7849(4) 0.0346(13) Uani 1 1 d .
H4A H 1.0774 0.9614 0.8293 0.042 Uiso 1 1 calc R
C5A C 0.9861(6) 0.98319(15) 0.7011(4) 0.0329(12) Uani 1 1 d .
H5A H 1.0595 1.0004 0.6874 0.039 Uiso 1 1 calc R
C6A C 0.8670(6) 0.98186(14) 0.6353(4) 0.0307(11) Uani 1 1 d .
C7A C 0.9485(6) 1.02982(14) 0.5118(5) 0.0339(13) Uani 1 1 d .
C8A C 0.9616(6) 1.07814(16) 0.3786(5) 0.0387(14) Uani 1 1 d .
C9A C 0.8586(7) 1.08763(16) 0.2924(5) 0.0468(15) Uani 1 1 d .
H9A1 H 0.8986 1.1074 0.2499 0.070 Uiso 1 1 calc R
H9A2 H 0.7703 1.0965 0.3207 0.070 Uiso 1 1 calc R
H9A3 H 0.8407 1.0651 0.2514 0.070 Uiso 1 1 calc R
C10A C 0.9747(7) 1.11063(17) 0.4512(6) 0.0500(17) Uani 1 1 d .
H10A H 1.0390 1.1038 0.5072 0.075 Uiso 1 1 calc R
H10B H 0.8822 1.1166 0.4782 0.075 Uiso 1 1 calc R
H10C H 1.0113 1.1327 0.4157 0.075 Uiso 1 1 calc R
C11A C 1.0998(6) 1.06585(17) 0.3376(5) 0.0452(15) Uani 1 1 d .
H11A H 1.1369 1.0857 0.2940 0.068 Uiso 1 1 calc R
H11B H 1.0868 1.0427 0.2981 0.068 Uiso 1 1 calc R
H11C H 1.1661 1.0611 0.3940 0.068 Uiso 1 1 calc R
C12A C 1.0128(6) 0.88674(15) 0.8950(4) 0.0351(13) Uani 1 1 d .
C13A C 0.9134(8) 0.87215(19) 1.0610(5) 0.0498(16) Uani 1 1 d .
H13A H 0.8611 0.8956 1.0504 0.075 Uiso 1 1 calc R
H13B H 0.9600 0.8726 1.1280 0.075 Uiso 1 1 calc R
H13C H 0.8484 0.8508 1.0573 0.075 Uiso 1 1 calc R
C14A C 1.1301(7) 0.84110(16) 1.0028(5) 0.0466(15) Uani 1 1 d .
H14A H 1.2091 0.8459 0.9582 0.070 Uiso 1 1 calc R
H14B H 1.0941 0.8156 0.9906 0.070 Uiso 1 1 calc R
H14C H 1.1617 0.8434 1.0737 0.070 Uiso 1 1 calc R
C15A C 0.4623(6) 0.95817(16) 0.4575(4) 0.0323(12) Uani 1 1 d .
C16A C 0.4117(6) 0.92780(15) 0.5337(5) 0.0345(13) Uani 1 1 d .
C17A C 0.3531(7) 0.98829(18) 0.4330(5) 0.0489(16) Uani 1 1 d .
H17A H 0.3339 1.0028 0.4944 0.073 Uiso 1 1 calc R
H17B H 0.2664 0.9763 0.4082 0.073 Uiso 1 1 calc R
H17C H 0.3887 1.0052 0.3807 0.073 Uiso 1 1 calc R
C18A C 0.5267(7) 0.9434(2) 0.3631(5) 0.0534(17) Uani 1 1 d .
H18A H 0.5717 0.9641 0.3270 0.080 Uiso 1 1 calc R
H18B H 0.4535 0.9322 0.3194 0.080 Uiso 1 1 calc R
H18C H 0.5970 0.9243 0.3810 0.080 Uiso 1 1 calc R
C19A C 0.2939(6) 0.94145(19) 0.6024(5) 0.0428(14) Uani 1 1 d .
H19A H 0.2750 0.9222 0.6536 0.064 Uiso 1 1 calc R
H19B H 0.2086 0.9460 0.5613 0.064 Uiso 1 1 calc R
H19C H 0.3227 0.9649 0.6361 0.064 Uiso 1 1 calc R
C20A C 0.3716(7) 0.89078(17) 0.4856(5) 0.0453(15) Uani 1 1 d .
H20A H 0.4531 0.8800 0.4519 0.068 Uiso 1 1 calc R
H20B H 0.2956 0.8948 0.4355 0.068 Uiso 1 1 calc R
H20C H 0.3399 0.8733 0.5380 0.068 Uiso 1 1 calc R
B1B B 0.8911(7) 0.72049(16) 0.6684(5) 0.0327(14) Uani 1 1 d .
O1B O 0.9400(4) 0.69535(10) 0.7378(3) 0.0373(9) Uani 1 1 d .
O2B O 0.9754(4) 0.75125(10) 0.6600(3) 0.0367(9) Uani 1 1 d .
O3B O 0.6391(4) 0.62092(10) 0.8194(3) 0.0398(9) Uani 1 1 d .
O4B O 0.4640(5) 0.63109(13) 0.7037(4) 0.0518(12) Uani 1 1 d .
O5B O 0.6022(4) 0.76401(11) 0.3775(3) 0.0394(9) Uani 1 1 d .
O6B O 0.4028(5) 0.78845(12) 0.4397(4) 0.0491(11) Uani 1 1 d .
N1B N 0.6704(5) 0.66366(12) 0.7032(4) 0.0382(11) Uani 1 1 d .
H1B H 0.7512 0.6655 0.7364 0.046 Uiso 1 1 calc R
N2B N 0.4779(5) 0.80485(13) 0.2840(4) 0.0390(11) Uani 1 1 d .
C1B C 0.7542(6) 0.71576(14) 0.6015(4) 0.0309(11) Uani 1 1 d .
C2B C 0.7322(6) 0.74071(14) 0.5201(4) 0.0319(12) Uani 1 1 d .
H2B H 0.8016 0.7590 0.5055 0.038 Uiso 1 1 calc R
C3B C 0.6127(6) 0.73901(14) 0.4618(4) 0.0350(12) Uani 1 1 d .
C4B C 0.5112(6) 0.71210(16) 0.4785(5) 0.0375(13) Uani 1 1 d .
H4B H 0.4296 0.7108 0.4360 0.045 Uiso 1 1 calc R
C5B C 0.5298(6) 0.68703(15) 0.5580(5) 0.0369(14) Uani 1 1 d .
H5B H 0.4604 0.6685 0.5706 0.044 Uiso 1 1 calc R
C6B C 0.6492(6) 0.68893(12) 0.6191(4) 0.0298(11) Uani 1 1 d .
C7B C 0.5788(6) 0.63713(14) 0.7372(5) 0.0341(13) Uani 1 1 d .
C8B C 0.5671(6) 0.58954(16) 0.8718(5) 0.0376(14) Uani 1 1 d .
C9B C 0.6718(7) 0.57923(17) 0.9549(5) 0.0475(15) Uani 1 1 d .
H9B1 H 0.7615 0.5725 0.9247 0.071 Uiso 1 1 calc R
H9B2 H 0.6363 0.5577 0.9933 0.071 Uiso 1 1 calc R
H9B3 H 0.6855 0.6008 1.0005 0.071 Uiso 1 1 calc R
C10B C 0.4313(6) 0.60224(18) 0.9143(5) 0.0438(14) Uani 1 1 d .
H10D H 0.4459 0.6257 0.9521 0.066 Uiso 1 1 calc R
H10E H 0.3956 0.5828 0.9599 0.066 Uiso 1 1 calc R
H10F H 0.3631 0.6065 0.8588 0.066 Uiso 1 1 calc R
C11B C 0.5475(8) 0.55617(17) 0.7972(5) 0.0476(16) Uani 1 1 d .
H11D H 0.4828 0.5636 0.7420 0.071 Uiso 1 1 calc R
H11E H 0.5087 0.5345 0.8333 0.071 Uiso 1 1 calc R
H11F H 0.6384 0.5493 0.7693 0.071 Uiso 1 1 calc R
C12B C 0.4850(6) 0.78640(14) 0.3736(4) 0.0333(12) Uani 1 1 d .
C13B C 0.5803(7) 0.8025(2) 0.2078(5) 0.0520(17) Uani 1 1 d .
H13D H 0.6596 0.8190 0.2257 0.078 Uiso 1 1 calc R
H13E H 0.5388 0.8106 0.1427 0.078 Uiso 1 1 calc R
H13F H 0.6132 0.7765 0.2023 0.078 Uiso 1 1 calc R
C14B C 0.3575(7) 0.83025(17) 0.2665(6) 0.0515(17) Uani 1 1 d .
H14D H 0.2957 0.8197 0.2133 0.077 Uiso 1 1 calc R
H14E H 0.3914 0.8550 0.2452 0.077 Uiso 1 1 calc R
H14F H 0.3053 0.8329 0.3293 0.077 Uiso 1 1 calc R
C15B C 1.0523(6) 0.71422(16) 0.7975(5) 0.0354(13) Uani 1 1 d .
C16B C 1.1007(6) 0.74552(16) 0.7232(5) 0.0392(13) Uani 1 1 d .
C17B C 0.9807(7) 0.7299(2) 0.8914(5) 0.0499(16) Uani 1 1 d .
H17D H 0.9064 0.7475 0.8703 0.075 Uiso 1 1 calc R
H17E H 1.0501 0.7431 0.9342 0.075 Uiso 1 1 calc R
H17F H 0.9397 0.7091 0.9297 0.075 Uiso 1 1 calc R
C18B C 1.1632(7) 0.68534(17) 0.8279(5) 0.0456(15) Uani 1 1 d .
H18D H 1.1213 0.6661 0.8711 0.068 Uiso 1 1 calc R
H18E H 1.2400 0.6979 0.8651 0.068 Uiso 1 1 calc R
H18F H 1.1998 0.6734 0.7669 0.068 Uiso 1 1 calc R
C19B C 1.2149(7) 0.7324(2) 0.6538(5) 0.0482(16) Uani 1 1 d .
H19D H 1.1834 0.7098 0.6173 0.072 Uiso 1 1 calc R
H19E H 1.2998 0.7266 0.6941 0.072 Uiso 1 1 calc R
H19F H 1.2357 0.7524 0.6050 0.072 Uiso 1 1 calc R
C20B C 1.1415(7) 0.78250(16) 0.7735(5) 0.0468(16) Uani 1 1 d .
H20D H 1.1597 0.8014 0.7213 0.070 Uiso 1 1 calc R
H20E H 1.2263 0.7788 0.8157 0.070 Uiso 1 1 calc R
H20F H 1.0647 0.7911 0.8160 0.070 Uiso 1 1 calc R
B1C B 0.2073(7) 0.72523(18) 0.1749(5) 0.0328(14) Uani 1 1 d .
O1C O 0.1572(4) 0.69794(10) 0.2375(3) 0.0344(8) Uani 1 1 d .
O2C O 0.1284(4) 0.75715(11) 0.1719(3) 0.0412(9) Uani 1 1 d .
O3C O 0.4518(4) 0.62036(10) 0.3130(3) 0.0366(9) Uani 1 1 d .
O4C O 0.6244(5) 0.63132(13) 0.2020(4) 0.0520(12) Uani 1 1 d .
O5C O 0.4892(4) 0.77065(13) -0.1089(3) 0.0453(11) Uani 1 1 d .
O6C O 0.6953(5) 0.79197(11) -0.0427(3) 0.0463(10) Uani 1 1 d .
N1C N 0.4196(5) 0.66527(13) 0.1986(4) 0.0378(11) Uani 1 1 d .
H1C H 0.3387 0.6665 0.2294 0.045 Uiso 1 1 calc R
N2C N 0.6290(5) 0.80631(16) -0.2053(4) 0.0466(13) Uani 1 1 d .
C1C C 0.3424(6) 0.72043(15) 0.1084(4) 0.0324(12) Uani 1 1 d .
C2C C 0.3630(6) 0.74712(15) 0.0322(4) 0.0356(13) Uani 1 1 d .
H2C H 0.2979 0.7672 0.0228 0.043 Uiso 1 1 calc R
C3C C 0.4777(6) 0.74436(16) -0.0294(4) 0.0350(12) Uani 1 1 d .
C4C C 0.5724(7) 0.71564(18) -0.0174(5) 0.0435(14) Uani 1 1 d .
H4C H 0.6488 0.7135 -0.0621 0.052 Uiso 1 1 calc R
C5C C 0.5569(6) 0.68952(16) 0.0603(5) 0.0371(13) Uani 1 1 d .
H5C H 0.6255 0.6704 0.0709 0.045 Uiso 1 1 calc R
C6C C 0.4402(5) 0.69134(15) 0.1229(4) 0.0342(12) Uani 1 1 d .
C7C C 0.5106(7) 0.63762(17) 0.2315(5) 0.0387(14) Uani 1 1 d .
C8C C 0.5278(6) 0.58943(15) 0.3653(5) 0.0377(14) Uani 1 1 d .
C9C C 0.4239(7) 0.57942(17) 0.4497(6) 0.0524(17) Uani 1 1 d .
H9C1 H 0.4179 0.6005 0.4974 0.079 Uiso 1 1 calc R
H9C2 H 0.4570 0.5569 0.4859 0.079 Uiso 1 1 calc R
H9C3 H 0.3310 0.5745 0.4193 0.079 Uiso 1 1 calc R
C10C C 0.5470(7) 0.55642(17) 0.2947(5) 0.0485(17) Uani 1 1 d .
H10G H 0.4567 0.5500 0.2623 0.073 Uiso 1 1 calc R
H10H H 0.5824 0.5347 0.3333 0.073 Uiso 1 1 calc R
H10I H 0.6144 0.5632 0.2425 0.073 Uiso 1 1 calc R
C11C C 0.6645(7) 0.60324(19) 0.4126(5) 0.0492(16) Uani 1 1 d .
H11G H 0.7235 0.6139 0.3598 0.074 Uiso 1 1 calc R
H11H H 0.7136 0.5821 0.4455 0.074 Uiso 1 1 calc R
H11I H 0.6449 0.6227 0.4632 0.074 Uiso 1 1 calc R
C12C C 0.6127(6) 0.79011(15) -0.1133(5) 0.0354(12) Uani 1 1 d .
C13C C 0.5304(8) 0.8007(3) -0.2891(6) 0.065(2) Uani 1 1 d .
H13G H 0.4428 0.7903 -0.2635 0.098 Uiso 1 1 calc R
H13H H 0.5706 0.7832 -0.3380 0.098 Uiso 1 1 calc R
H13I H 0.5112 0.8249 -0.3224 0.098 Uiso 1 1 calc R
C14C C 0.7562(8) 0.82728(17) -0.2218(5) 0.0490(16) Uani 1 1 d .
H14G H 0.7962 0.8355 -0.1563 0.074 Uiso 1 1 calc R
H14H H 0.7349 0.8494 -0.2638 0.074 Uiso 1 1 calc R
H14I H 0.8239 0.8112 -0.2563 0.074 Uiso 1 1 calc R
C15C C 0.0460(6) 0.71503(16) 0.2968(5) 0.0359(13) Uani 1 1 d .
C16C C 0.0011(6) 0.74936(16) 0.2286(5) 0.0351(12) Uani 1 1 d .
C17C C -0.0677(7) 0.68604(16) 0.3147(5) 0.0434(14) Uani 1 1 d .
H17G H -0.1070 0.6775 0.2494 0.065 Uiso 1 1 calc R
H17H H -0.1422 0.6974 0.3548 0.065 Uiso 1 1 calc R
H17I H -0.0274 0.6645 0.3516 0.065 Uiso 1 1 calc R
C18C C 0.1152(7) 0.72606(19) 0.3964(5) 0.0457(15) Uani 1 1 d .
H18G H 0.1545 0.7036 0.4296 0.069 Uiso 1 1 calc R
H18H H 0.0455 0.7376 0.4403 0.069 Uiso 1 1 calc R
H18I H 0.1906 0.7442 0.3840 0.069 Uiso 1 1 calc R
C19C C -0.1126(7) 0.7403(2) 0.1528(5) 0.0525(17) Uani 1 1 d .
H19G H -0.1187 0.7603 0.1018 0.079 Uiso 1 1 calc R
H19H H -0.2024 0.7382 0.1873 0.079 Uiso 1 1 calc R
H19I H -0.0914 0.7163 0.1195 0.079 Uiso 1 1 calc R
C20C C -0.0344(7) 0.78501(17) 0.2885(6) 0.0506(16) Uani 1 1 d .
H20G H 0.0480 0.7929 0.3288 0.076 Uiso 1 1 calc R
H20H H -0.1123 0.7797 0.3337 0.076 Uiso 1 1 calc R
H20I H -0.0615 0.8052 0.2413 0.076 Uiso 1 1 calc R
B1D B 0.7167(7) 0.44696(17) 0.9181(5) 0.0312(14) Uani 1 1 d .
O1D O 0.6706(4) 0.47347(10) 0.9835(3) 0.0359(9) Uani 1 1 d .
O2D O 0.6326(4) 0.41569(11) 0.9120(3) 0.0384(9) Uani 1 1 d .
O3D O 0.9781(4) 0.54674(10) 1.0670(3) 0.0347(8) Uani 1 1 d .
O4D O 1.1495(4) 0.53551(12) 0.9527(3) 0.0448(10) Uani 1 1 d .
O5D O 0.9847(4) 0.40454(12) 0.6249(3) 0.0444(10) Uani 1 1 d .
O6D O 1.1910(5) 0.38035(12) 0.6872(3) 0.0486(11) Uani 1 1 d .
N1D N 0.9386(5) 0.50376(13) 0.9519(4) 0.0367(11) Uani 1 1 d .
H1D H 0.8578 0.5027 0.9829 0.044 Uiso 1 1 calc R
N2D N 1.1153(6) 0.36765(14) 0.5272(4) 0.0422(12) Uani 1 1 d .
C1D C 0.8488(5) 0.45115(14) 0.8524(4) 0.0301(11) Uani 1 1 d .
C2D C 0.8652(6) 0.42594(15) 0.7716(4) 0.0315(12) Uani 1 1 d .
H2D H 0.7971 0.4068 0.7601 0.038 Uiso 1 1 calc R
C3D C 0.9788(6) 0.42851(17) 0.7083(4) 0.0383(13) Uani 1 1 d .
C4D C 1.0779(6) 0.45642(16) 0.7234(5) 0.0363(13) Uani 1 1 d .
H4D H 1.1539 0.4585 0.6783 0.044 Uiso 1 1 calc R
C5D C 1.0682(6) 0.48127(16) 0.8026(5) 0.0412(14) Uani 1 1 d .
H5D H 1.1377 0.5002 0.8124 0.049 Uiso 1 1 calc R
C6D C 0.9553(6) 0.47871(14) 0.8695(4) 0.0317(12) Uani 1 1 d .
C7D C 1.0328(6) 0.52925(14) 0.9884(5) 0.0307(12) Uani 1 1 d .
C8D C 1.0523(6) 0.57822(14) 1.1201(5) 0.0354(13) Uani 1 1 d .
C9D C 0.9556(7) 0.58821(17) 1.2010(5) 0.0471(15) Uani 1 1 d .
H9D1 H 0.8652 0.5959 1.1708 0.071 Uiso 1 1 calc R
H9D2 H 0.9952 0.6091 1.2410 0.071 Uiso 1 1 calc R
H9D3 H 0.9418 0.5663 1.2450 0.071 Uiso 1 1 calc R
C10D C 1.0671(7) 0.61095(17) 1.0461(6) 0.0504(17) Uani 1 1 d .
H10J H 0.9745 0.6176 1.0176 0.076 Uiso 1 1 calc R
H10K H 1.1291 0.6035 0.9911 0.076 Uiso 1 1 calc R
H10L H 1.1072 0.6328 1.0818 0.076 Uiso 1 1 calc R
C11D C 1.1947(6) 0.56450(17) 1.1616(5) 0.0443(14) Uani 1 1 d .
H11J H 1.2272 0.5813 1.2163 0.066 Uiso 1 1 calc R
H11K H 1.2630 0.5646 1.1071 0.066 Uiso 1 1 calc R
H11L H 1.1850 0.5389 1.1881 0.066 Uiso 1 1 calc R
C12D C 1.1075(6) 0.38328(15) 0.6189(5) 0.0367(13) Uani 1 1 d .
C13D C 1.0160(8) 0.3732(2) 0.4434(5) 0.060(2) Uani 1 1 d .
H13J H 0.9228 0.3645 0.4633 0.089 Uiso 1 1 calc R
H13K H 1.0464 0.3588 0.3845 0.089 Uiso 1 1 calc R
H13L H 1.0117 0.4000 0.4260 0.089 Uiso 1 1 calc R
C14D C 1.2435(8) 0.34550(18) 0.5036(6) 0.0533(17) Uani 1 1 d .
H14J H 1.2947 0.3581 0.4495 0.080 Uiso 1 1 calc R
H14K H 1.2163 0.3202 0.4812 0.080 Uiso 1 1 calc R
H14L H 1.3040 0.3437 0.5644 0.080 Uiso 1 1 calc R
C15D C 0.5532(6) 0.45695(17) 1.0421(4) 0.0316(12) Uani 1 1 d .
C16D C 0.5067(6) 0.42330(16) 0.9728(4) 0.0363(13) Uani 1 1 d .
C17D C 0.6173(7) 0.4454(2) 1.1422(5) 0.0521(17) Uani 1 1 d .
H17J H 0.6876 0.4258 1.1314 0.078 Uiso 1 1 calc R
H17K H 0.5439 0.4357 1.1861 0.078 Uiso 1 1 calc R
H17L H 0.6623 0.4673 1.1746 0.078 Uiso 1 1 calc R
C18D C 0.4448(7) 0.48743(17) 1.0568(5) 0.0458(15) Uani 1 1 d .
H18J H 0.4800 0.5057 1.1070 0.069 Uiso 1 1 calc R
H18K H 0.3577 0.4761 1.0807 0.069 Uiso 1 1 calc R
H18L H 0.4263 0.5003 0.9921 0.069 Uiso 1 1 calc R
C19D C 0.4683(7) 0.38769(17) 1.0278(5) 0.0482(15) Uani 1 1 d .
H19J H 0.4526 0.3674 0.9785 0.072 Uiso 1 1 calc R
H19K H 0.3824 0.3919 1.0658 0.072 Uiso 1 1 calc R
H19L H 0.5449 0.3806 1.0748 0.072 Uiso 1 1 calc R
C20D C 0.3909(7) 0.4346(2) 0.8975(5) 0.0484(16) Uani 1 1 d .
H20J H 0.4174 0.4581 0.8634 0.073 Uiso 1 1 calc R
H20K H 0.3033 0.4385 0.9336 0.073 Uiso 1 1 calc R
H20L H 0.3777 0.4146 0.8469 0.073 Uiso 1 1 calc R

loop_
_atom_site_aniso_label
_atom_site_aniso_U_11
_atom_site_aniso_U_22
_atom_site_aniso_U_33
_atom_site_aniso_U_23
_atom_site_aniso_U_13
_atom_site_aniso_U_12
B1A 0.037(3) 0.035(3) 0.022(3) -0.006(2) 0.001(3) 0.001(2)
O1A 0.041(2) 0.0379(19) 0.034(2) 0.0012(17) -0.0078(18) -0.0026(16)
O2A 0.044(2) 0.0333(19) 0.039(2) 0.0081(16) -0.0104(19) -0.0058(16)
O3A 0.0332(19) 0.0389(19) 0.039(2) 0.0115(17) 0.0012(18) -0.0031(15)
O4A 0.038(2) 0.049(2) 0.060(3) 0.020(2) -0.011(2) -0.0067(18)
O5A 0.043(2) 0.0381(19) 0.030(2) 0.0096(16) -0.0017(18) 0.0037(16)
O6A 0.061(3) 0.044(2) 0.044(3) 0.007(2) 0.010(2) 0.012(2)
N1A 0.034(2) 0.034(2) 0.043(3) 0.006(2) -0.008(2) -0.0014(18)
N2A 0.045(3) 0.036(2) 0.038(3) 0.008(2) -0.004(2) 0.006(2)
C1A 0.035(3) 0.025(2) 0.032(3) -0.002(2) -0.002(2) 0.003(2)
C2A 0.035(3) 0.027(2) 0.026(3) 0.003(2) 0.006(2) 0.0000(19)
C3A 0.044(3) 0.028(2) 0.027(3) 0.002(2) 0.000(2) 0.004(2)
C4A 0.035(3) 0.029(2) 0.039(3) -0.001(2) -0.005(3) 0.003(2)
C5A 0.029(3) 0.032(2) 0.038(3) 0.005(2) -0.003(2) -0.003(2)
C6A 0.039(3) 0.029(2) 0.024(3) -0.005(2) -0.001(2) 0.003(2)
C7A 0.034(3) 0.024(2) 0.043(3) -0.002(2) -0.008(3) 0.005(2)
C8A 0.040(3) 0.034(3) 0.042(3) 0.009(3) -0.004(3) 0.001(2)
C9A 0.058(4) 0.033(3) 0.049(4) 0.010(3) -0.009(3) 0.003(3)
C10A 0.054(4) 0.030(3) 0.066(5) 0.015(3) 0.001(3) 0.002(3)
C11A 0.044(3) 0.044(3) 0.048(4) 0.012(3) 0.006(3) -0.003(3)
C12A 0.042(3) 0.031(3) 0.032(3) -0.008(2) -0.008(3) 0.003(2)
C13A 0.064(4) 0.049(3) 0.037(3) 0.017(3) -0.001(3) 0.006(3)
C14A 0.068(4) 0.031(3) 0.041(3) 0.002(2) -0.005(3) 0.012(3)
C15A 0.042(3) 0.036(3) 0.019(3) -0.001(2) 0.000(2) -0.003(2)
C16A 0.034(3) 0.034(3) 0.035(3) 0.000(2) -0.007(3) -0.001(2)
C17A 0.052(4) 0.048(3) 0.046(4) 0.017(3) -0.013(3) 0.000(3)
C18A 0.046(4) 0.079(5) 0.034(3) -0.001(3) 0.001(3) -0.008(3)
C19A 0.042(3) 0.060(4) 0.026(3) 0.000(3) 0.002(3) -0.009(3)
C20A 0.042(3) 0.042(3) 0.052(4) -0.003(3) -0.010(3) -0.003(2)
B1B 0.038(3) 0.026(3) 0.034(3) 0.008(2) 0.000(3) -0.002(2)
O1B 0.041(2) 0.0306(18) 0.040(2) 0.0041(16) -0.0113(18) -0.0047(15)
O2B 0.041(2) 0.0257(17) 0.043(2) 0.0050(16) -0.0095(19) -0.0078(15)
O3B 0.036(2) 0.0301(18) 0.053(2) 0.0129(17) -0.0053(19) -0.0028(15)
O4B 0.045(2) 0.056(3) 0.055(3) 0.025(2) -0.007(2) -0.0186(19)
O5B 0.040(2) 0.040(2) 0.039(2) 0.0121(17) -0.0007(18) 0.0061(16)
O6B 0.059(3) 0.037(2) 0.052(3) 0.0094(19) 0.007(3) 0.0138(19)
N1B 0.038(3) 0.032(2) 0.044(3) 0.016(2) -0.010(2) -0.0086(18)
N2B 0.047(3) 0.034(2) 0.035(3) 0.003(2) -0.006(2) 0.006(2)
C1B 0.039(3) 0.028(2) 0.027(3) -0.001(2) 0.001(2) -0.001(2)
C2B 0.036(3) 0.024(2) 0.036(3) 0.003(2) 0.001(2) 0.003(2)
C3B 0.044(3) 0.027(2) 0.034(3) 0.001(2) -0.004(3) 0.003(2)
C4B 0.038(3) 0.035(3) 0.039(3) 0.003(2) -0.008(3) 0.000(2)
C5B 0.033(3) 0.025(2) 0.052(4) 0.004(2) -0.002(3) -0.001(2)
C6B 0.040(3) 0.016(2) 0.033(3) 0.0000(19) -0.001(2) -0.0019(19)
C7B 0.034(3) 0.026(2) 0.043(3) 0.010(2) 0.002(3) 0.002(2)
C8B 0.039(3) 0.030(3) 0.043(3) 0.004(2) 0.005(3) -0.004(2)
C9B 0.051(3) 0.041(3) 0.050(4) 0.017(3) -0.003(3) 0.000(3)
C10B 0.042(3) 0.044(3) 0.046(4) -0.001(3) 0.010(3) -0.006(3)
C11B 0.070(4) 0.030(3) 0.043(4) -0.010(3) 0.007(3) -0.007(3)
C12B 0.042(3) 0.026(2) 0.031(3) 0.004(2) -0.003(3) -0.004(2)
C13B 0.054(4) 0.062(4) 0.040(4) 0.007(3) 0.003(3) 0.010(3)
C14B 0.057(4) 0.039(3) 0.058(4) 0.010(3) -0.015(3) 0.012(3)
C15B 0.035(3) 0.033(3) 0.038(3) 0.000(2) -0.008(3) -0.002(2)
C16B 0.040(3) 0.032(3) 0.045(3) 0.005(3) 0.000(3) -0.008(2)
C17B 0.051(4) 0.063(4) 0.036(3) -0.009(3) 0.003(3) -0.004(3)
C18B 0.049(3) 0.035(3) 0.052(4) -0.004(3) -0.010(3) 0.000(2)
C19B 0.045(4) 0.059(4) 0.040(4) -0.004(3) 0.003(3) -0.009(3)
C20B 0.050(4) 0.033(3) 0.057(4) -0.002(3) -0.006(3) -0.011(2)
B1C 0.035(3) 0.037(3) 0.026(3) 0.004(3) 0.000(3) 0.001(2)
O1C 0.038(2) 0.0326(18) 0.033(2) 0.0043(16) 0.0106(17) 0.0059(15)
O2C 0.042(2) 0.039(2) 0.044(2) 0.0081(18) 0.015(2) 0.0094(17)
O3C 0.037(2) 0.0296(17) 0.043(2) 0.0091(17) 0.0016(18) 0.0043(15)
O4C 0.045(3) 0.051(2) 0.061(3) 0.019(2) 0.009(2) 0.017(2)
O5C 0.036(2) 0.065(3) 0.035(2) 0.013(2) 0.0027(19) -0.002(2)
O6C 0.055(3) 0.041(2) 0.043(2) 0.0071(18) -0.005(2) -0.0126(18)
N1C 0.036(2) 0.031(2) 0.047(3) 0.010(2) 0.010(2) 0.0052(18)
N2C 0.044(3) 0.056(3) 0.040(3) 0.012(2) 0.004(2) -0.013(2)
C1C 0.038(3) 0.035(3) 0.025(3) -0.001(2) 0.003(2) 0.001(2)
C2C 0.037(3) 0.037(3) 0.033(3) 0.006(2) -0.005(3) 0.000(2)
C3C 0.033(3) 0.040(3) 0.031(3) 0.008(2) 0.002(2) -0.006(2)
C4C 0.041(3) 0.048(3) 0.042(3) -0.003(3) 0.012(3) -0.004(3)
C5C 0.035(3) 0.033(3) 0.043(3) 0.003(3) 0.011(3) 0.005(2)
C6C 0.032(3) 0.033(3) 0.038(3) -0.001(2) -0.002(3) -0.003(2)
C7C 0.039(3) 0.038(3) 0.039(3) 0.009(3) 0.000(3) 0.003(3)
C8C 0.046(3) 0.028(3) 0.039(3) 0.007(2) -0.001(3) 0.007(2)
C9C 0.064(4) 0.035(3) 0.058(4) 0.013(3) 0.004(4) 0.004(3)
C10C 0.059(4) 0.034(3) 0.053(4) -0.002(3) -0.006(3) 0.008(3)
C11C 0.046(3) 0.048(3) 0.053(4) -0.002(3) -0.004(3) 0.011(3)
C12C 0.036(3) 0.033(3) 0.038(3) 0.003(2) 0.010(3) 0.001(2)
C13C 0.046(4) 0.104(6) 0.047(4) 0.026(4) 0.008(3) -0.015(4)
C14C 0.065(4) 0.038(3) 0.045(4) 0.012(3) 0.011(3) -0.014(3)
C15C 0.029(3) 0.036(3) 0.043(3) 0.002(3) 0.002(3) 0.005(2)
C16C 0.031(3) 0.038(3) 0.037(3) 0.010(2) 0.012(3) 0.007(2)
C17C 0.049(3) 0.032(3) 0.050(4) 0.005(3) 0.014(3) 0.003(2)
C18C 0.050(4) 0.055(3) 0.032(3) -0.001(3) -0.002(3) 0.006(3)
C19C 0.049(4) 0.072(4) 0.036(3) 0.014(3) 0.000(3) 0.016(3)
C20C 0.056(4) 0.033(3) 0.063(4) 0.006(3) 0.021(3) 0.010(3)
B1D 0.037(3) 0.032(3) 0.024(3) 0.001(2) -0.003(3) -0.002(2)
O1D 0.041(2) 0.0318(18) 0.036(2) -0.0053(16) 0.0105(18) -0.0078(15)
O2D 0.041(2) 0.0370(19) 0.038(2) -0.0132(17) 0.0101(19) -0.0067(16)
O3D 0.039(2) 0.0284(17) 0.037(2) -0.0031(16) 0.0021(17) 0.0017(14)
O4D 0.038(2) 0.048(2) 0.049(3) -0.010(2) 0.007(2) -0.0072(18)
O5D 0.040(2) 0.054(2) 0.040(2) -0.017(2) 0.0054(19) 0.0023(19)
O6D 0.057(3) 0.047(2) 0.042(2) -0.0076(19) -0.004(2) 0.0109(19)
N1D 0.035(2) 0.036(2) 0.039(3) -0.005(2) 0.009(2) -0.0021(18)
N2D 0.051(3) 0.043(3) 0.033(3) -0.008(2) 0.009(2) 0.009(2)
C1D 0.032(3) 0.027(2) 0.032(3) 0.000(2) 0.004(2) 0.0029(19)
C2D 0.033(3) 0.035(3) 0.027(3) 0.000(2) 0.005(2) 0.000(2)
C3D 0.035(3) 0.047(3) 0.032(3) -0.003(2) 0.001(3) 0.009(2)
C4D 0.036(3) 0.041(3) 0.032(3) -0.004(2) 0.009(3) 0.003(2)
C5D 0.039(3) 0.033(3) 0.052(4) -0.003(3) 0.008(3) -0.002(2)
C6D 0.033(3) 0.026(2) 0.036(3) 0.002(2) 0.006(2) 0.001(2)
C7D 0.031(3) 0.021(2) 0.040(3) 0.003(2) 0.000(3) -0.0008(19)
C8D 0.038(3) 0.024(2) 0.045(3) 0.000(2) -0.003(3) -0.006(2)
C9D 0.058(4) 0.036(3) 0.048(4) -0.013(3) 0.010(3) 0.003(3)
C10D 0.052(4) 0.033(3) 0.066(5) -0.002(3) 0.001(4) 0.004(3)
C11D 0.047(3) 0.042(3) 0.044(4) 0.004(3) -0.002(3) -0.006(2)
C12D 0.042(3) 0.028(2) 0.040(3) -0.001(2) 0.009(3) -0.001(2)
C13D 0.056(4) 0.078(5) 0.044(4) -0.022(4) -0.006(3) 0.012(4)
C14D 0.063(4) 0.040(3) 0.057(4) -0.004(3) 0.009(4) 0.015(3)
C15D 0.028(3) 0.042(3) 0.025(3) -0.001(2) 0.008(2) -0.003(2)
C16D 0.037(3) 0.042(3) 0.031(3) -0.001(2) 0.011(3) -0.010(2)
C17D 0.045(4) 0.074(4) 0.037(4) 0.001(3) -0.002(3) -0.008(3)
C18D 0.049(4) 0.040(3) 0.048(4) 0.001(3) 0.012(3) -0.001(3)
C19D 0.058(4) 0.034(3) 0.053(4) 0.005(3) 0.011(3) -0.012(3)
C20D 0.048(4) 0.059(4) 0.038(3) 0.001(3) -0.003(3) -0.012(3)

loop_
_atom_type_symbol
_atom_type_description
_atom_type_scat_dispersion_real
_atom_type_scat_dispersion_imag
_atom_type_scat_source
C C 0.0181 0.0091 'International Tables Vol C Tables 4.2.6.8 and 6.1.1.4'
H H 0.0000 0.0000 'International Tables Vol C Tables 4.2.6.8 and 6.1.1.4'
N N 0.0311 0.0180 'International Tables Vol C Tables 4.2.6.8 and 6.1.1.4'
O O 0.0492 0.0322 'International Tables Vol C Tables 4.2.6.8 and 6.1.1.4'
B B 0.0090 0.0039 'International Tables Vol C Tables 4.2.6.8 and 6.1.1.4'

loop_
_geom_angle_atom_site_label_1
_geom_angle_atom_site_label_2
_geom_angle_atom_site_label_3
_geom_angle
O2A B1A O1A 112.9(5)
O2A B1A C1A 123.8(5)
O1A B1A C1A 123.3(5)
B1A O1A C15A 106.9(4)
B1A O2A C16A 109.0(4)
C7A O3A C8A 119.7(4)
C12A O5A C3A 117.1(5)
C7A N1A C6A 128.3(4)
C7A N1A H1A 115.9
C6A N1A H1A 115.9
C12A N2A C14A 121.3(6)
C12A N2A C13A 122.9(5)
C14A N2A C13A 115.7(5)
C2A C1A C6A 118.8(5)
C2A C1A B1A 116.1(5)
C6A C1A B1A 125.0(5)
C3A C2A C1A 121.1(5)
C3A C2A H2A 119.5
C1A C2A H2A 119.5
C4A C3A C2A 120.9(5)
C4A C3A O5A 119.6(5)
C2A C3A O5A 119.4(5)
C3A C4A C5A 119.0(5)
C3A C4A H4A 120.5
C5A C4A H4A 120.5
C4A C5A C6A 121.3(5)
C4A C5A H5A 119.3
C6A C5A H5A 119.3
N1A C6A C1A 118.8(4)
N1A C6A C5A 122.4(5)
C1A C6A C5A 118.8(5)
O4A C7A O3A 127.2(6)
O4A C7A N1A 125.6(5)
O3A C7A N1A 107.2(4)
C11A C8A O3A 111.4(5)
C11A C8A C10A 113.0(5)
O3A C8A C10A 108.8(5)
C11A C8A C9A 110.7(5)
O3A C8A C9A 101.9(4)
C10A C8A C9A 110.5(5)
C8A C9A H9A1 109.5
C8A C9A H9A2 109.5
H9A1 C9A H9A2 109.5
C8A C9A H9A3 109.5
H9A1 C9A H9A3 109.5
H9A2 C9A H9A3 109.5
C8A C10A H10A 109.5
C8A C10A H10B 109.5
H10A C10A H10B 109.5
C8A C10A H10C 109.5
H10A C10A H10C 109.5
H10B C10A H10C 109.5
C8A C11A H11A 109.5
C8A C11A H11B 109.5
H11A C11A H11B 109.5
C8A C11A H11C 109.5
H11A C11A H11C 109.5
H11B C11A H11C 109.5
O6A C12A N2A 125.3(5)
O6A C12A O5A 121.6(5)
N2A C12A O5A 113.0(5)
N2A C13A H13A 109.5
N2A C13A H13B 109.5
H13A C13A H13B 109.5
N2A C13A H13C 109.5
H13A C13A H13C 109.5
H13B C13A H13C 109.5
N2A C14A H14A 109.5
N2A C14A H14B 109.5
H14A C14A H14B 109.5
N2A C14A H14C 109.5
H14A C14A H14C 109.5
H14B C14A H14C 109.5
O1A C15A C18A 105.9(5)
O1A C15A C17A 107.3(5)
C18A C15A C17A 111.1(5)
O1A C15A C16A 101.9(4)
C18A C15A C16A 115.7(5)
C17A C15A C16A 113.8(5)
O2A C16A C20A 108.5(4)
O2A C16A C19A 106.4(4)
C20A C16A C19A 110.0(5)
O2A C16A C15A 103.2(4)
C20A C16A C15A 114.3(5)
C19A C16A C15A 113.7(5)
C15A C17A H17A 109.5
C15A C17A H17B 109.5
H17A C17A H17B 109.5
C15A C17A H17C 109.5
H17A C17A H17C 109.5
H17B C17A H17C 109.5
C15A C18A H18A 109.5
C15A C18A H18B 109.5
H18A C18A H18B 109.5
C15A C18A H18C 109.5
H18A C18A H18C 109.5
H18B C18A H18C 109.5
C16A C19A H19A 109.5
C16A C19A H19B 109.5
H19A C19A H19B 109.5
C16A C19A H19C 109.5
H19A C19A H19C 109.5
H19B C19A H19C 109.5
C16A C20A H20A 109.5
C16A C20A H20B 109.5
H20A C20A H20B 109.5
C16A C20A H20C 109.5
H20A C20A H20C 109.5
H20B C20A H20C 109.5
O1B B1B O2B 112.8(5)
O1B B1B C1B 125.4(5)
O2B B1B C1B 121.7(5)
B1B O1B C15B 107.3(4)
B1B O2B C16B 108.6(4)
C7B O3B C8B 120.1(4)
C12B O5B C3B 115.8(5)
C7B N1B C6B 127.1(4)
C7B N1B H1B 116.4
C6B N1B H1B 116.4
C12B N2B C13B 124.7(5)
C12B N2B C14B 117.3(6)
C13B N2B C14B 118.0(5)
C6B C1B C2B 117.3(5)
C6B C1B B1B 124.5(5)
C2B C1B B1B 118.1(5)
C3B C2B C1B 120.9(5)
C3B C2B H2B 119.6
C1B C2B H2B 119.6
C2B C3B C4B 121.4(5)
C2B C3B O5B 117.2(5)
C4B C3B O5B 121.2(5)
C3B C4B C5B 119.2(5)
C3B C4B H4B 120.4
C5B C4B H4B 120.4
C6B C5B C4B 120.1(5)
C6B C5B H5B 120.0
C4B C5B H5B 120.0
C5B C6B C1B 121.2(5)
C5B C6B N1B 121.3(5)
C1B C6B N1B 117.5(4)
O4B C7B O3B 126.6(5)
O4B C7B N1B 126.2(5)
O3B C7B N1B 107.1(4)
O3B C8B C10B 111.2(5)
O3B C8B C9B 102.4(4)
C10B C8B C9B 111.5(5)
O3B C8B C11B 109.2(5)
C10B C8B C11B 112.1(5)
C9B C8B C11B 110.1(5)
C8B C9B H9B1 109.5
C8B C9B H9B2 109.5
H9B1 C9B H9B2 109.5
C8B C9B H9B3 109.5
H9B1 C9B H9B3 109.5
H9B2 C9B H9B3 109.5
C8B C10B H10D 109.5
C8B C10B H10E 109.5
H10D C10B H10E 109.5
C8B C10B H10F 109.5
H10D C10B H10F 109.5
H10E C10B H10F 109.5
C8B C11B H11D 109.5
C8B C11B H11E 109.5
H11D C11B H11E 109.5
C8B C11B H11F 109.5
H11D C11B H11F 109.5
H11E C11B H11F 109.5
O6B C12B N2B 126.2(5)
O6B C12B O5B 123.9(5)
N2B C12B O5B 109.9(5)
N2B C13B H13D 109.5
N2B C13B H13E 109.5
H13D C13B H13E 109.5
N2B C13B H13F 109.5
H13D C13B H13F 109.5
H13E C13B H13F 109.5
N2B C14B H14D 109.5
N2B C14B H14E 109.5
H14D C14B H14E 109.5
N2B C14B H14F 109.5
H14D C14B H14F 109.5
H14E C14B H14F 109.5
O1B C15B C18B 109.1(4)
O1B C15B C17B 105.4(5)
C18B C15B C17B 110.6(5)
O1B C15B C16B 102.1(4)
C18B C15B C16B 115.6(5)
C17B C15B C16B 113.1(5)
O2B C16B C19B 106.8(5)
O2B C16B C20B 109.2(5)
C19B C16B C20B 110.5(5)
O2B C16B C15B 102.1(4)
C19B C16B C15B 112.9(5)
C20B C16B C15B 114.8(5)
C15B C17B H17D 109.5
C15B C17B H17E 109.5
H17D C17B H17E 109.5
C15B C17B H17F 109.5
H17D C17B H17F 109.5
H17E C17B H17F 109.5
C15B C18B H18D 109.5
C15B C18B H18E 109.5
H18D C18B H18E 109.5
C15B C18B H18F 109.5
H18D C18B H18F 109.5
H18E C18B H18F 109.5
C16B C19B H19D 109.5
C16B C19B H19E 109.5
H19D C19B H19E 109.5
C16B C19B H19F 109.5
H19D C19B H19F 109.5
H19E C19B H19F 109.5
C16B C20B H20D 109.5
C16B C20B H20E 109.5
H20D C20B H20E 109.5
C16B C20B H20F 109.5
H20D C20B H20F 109.5
H20E C20B H20F 109.5
O2C B1C O1C 114.1(5)
O2C B1C C1C 122.0(5)
O1C B1C C1C 123.9(5)
B1C O1C C15C 107.2(4)
B1C O2C C16C 106.9(4)
C7C O3C C8C 119.7(5)
C12C O5C C3C 116.5(4)
C7C N1C C6C 127.6(5)
C7C N1C H1C 116.2
C6C N1C H1C 116.2
C12C N2C C14C 117.8(5)
C12C N2C C13C 122.7(5)
C14C N2C C13C 119.3(5)
C2C C1C C6C 119.6(5)
C2C C1C B1C 116.9(5)
C6C C1C B1C 123.4(5)
C3C C2C C1C 120.0(5)
C3C C2C H2C 120.0
C1C C2C H2C 120.0
C4C C3C C2C 120.9(5)
C4C C3C O5C 121.2(6)
C2C C3C O5C 117.8(5)
C3C C4C C5C 120.1(6)
C3C C4C H4C 120.0
C5C C4C H4C 120.0
C4C C5C C6C 120.1(5)
C4C C5C H5C 120.0
C6C C5C H5C 120.0
N1C C6C C5C 121.5(5)
N1C C6C C1C 119.3(5)
C5C C6C C1C 119.2(5)
O4C C7C O3C 124.6(5)
O4C C7C N1C 127.5(6)
O3C C7C N1C 107.6(5)
O3C C8C C10C 110.6(5)
O3C C8C C11C 111.2(5)
C10C C8C C11C 113.0(5)
O3C C8C C9C 101.1(4)
C10C C8C C9C 110.7(5)
C11C C8C C9C 109.7(5)
C8C C9C H9C1 109.5
C8C C9C H9C2 109.5
H9C1 C9C H9C2 109.5
C8C C9C H9C3 109.5
H9C1 C9C H9C3 109.5
H9C2 C9C H9C3 109.5
C8C C10C H10G 109.5
C8C C10C H10H 109.5
H10G C10C H10H 109.5
C8C C10C H10I 109.5
H10G C10C H10I 109.5
H10H C10C H10I 109.5
C8C C11C H11G 109.5
C8C C11C H11H 109.5
H11G C11C H11H 109.5
C8C C11C H11I 109.5
H11G C11C H11I 109.5
H11H C11C H11I 109.5
O6C C12C N2C 125.6(5)
O6C C12C O5C 122.9(5)
N2C C12C O5C 111.6(5)
N2C C13C H13G 109.5
N2C C13C H13H 109.5
H13G C13C H13H 109.5
N2C C13C H13I 109.5
H13G C13C H13I 109.5
H13H C13C H13I 109.5
N2C C14C H14G 109.5
N2C C14C H14H 109.5
H14G C14C H14H 109.5
N2C C14C H14I 109.5
H14G C14C H14I 109.5
H14H C14C H14I 109.5
O1C C15C C18C 105.3(4)
O1C C15C C17C 109.3(5)
C18C C15C C17C 109.9(5)
O1C C15C C16C 102.0(5)
C18C C15C C16C 114.0(5)
C17C C15C C16C 115.5(5)
O2C C16C C19C 107.2(5)
O2C C16C C20C 107.5(5)
C19C C16C C20C 111.0(5)
O2C C16C C15C 102.8(4)
C19C C16C C15C 113.6(5)
C20C C16C C15C 114.0(5)
C15C C17C H17G 109.5
C15C C17C H17H 109.5
H17G C17C H17H 109.5
C15C C17C H17I 109.5
H17G C17C H17I 109.5
H17H C17C H17I 109.5
C15C C18C H18G 109.5
C15C C18C H18H 109.5
H18G C18C H18H 109.5
C15C C18C H18I 109.5
H18G C18C H18I 109.5
H18H C18C H18I 109.5
C16C C19C H19G 109.5
C16C C19C H19H 109.5
H19G C19C H19H 109.5
C16C C19C H19I 109.5
H19G C19C H19I 109.5
H19H C19C H19I 109.5
C16C C20C H20G 109.5
C16C C20C H20H 109.5
H20G C20C H20H 109.5
C16C C20C H20I 109.5
H20G C20C H20I 109.5
H20H C20C H20I 109.5
O1D B1D O2D 113.7(5)
O1D B1D C1D 124.5(5)
O2D B1D C1D 121.7(5)
B1D O1D C15D 108.3(4)
B1D O2D C16D 107.4(4)
C7D O3D C8D 121.9(4)
C3D O5D C12D 115.0(4)
C7D N1D C6D 127.4(5)
C7D N1D H1D 116.3
C6D N1D H1D 116.3
C12D N2D C13D 125.8(5)
C12D N2D C14D 118.0(5)
C13D N2D C14D 115.9(5)
C2D C1D C6D 117.9(5)
C2D C1D B1D 117.9(5)
C6D C1D B1D 124.2(5)
C3D C2D C1D 121.1(5)
C3D C2D H2D 119.4
C1D C2D H2D 119.4
C4D C3D C2D 120.1(5)
C4D C3D O5D 120.9(5)
C2D C3D O5D 118.7(5)
C5D C4D C3D 121.0(6)
C5D C4D H4D 119.5
C3D C4D H4D 119.5
C4D C5D C6D 120.0(5)
C4D C5D H5D 120.0
C6D C5D H5D 120.0
C5D C6D N1D 122.7(5)
C5D C6D C1D 119.7(5)
N1D C6D C1D 117.5(5)
O4D C7D O3D 125.8(5)
O4D C7D N1D 125.3(5)
O3D C7D N1D 108.8(5)
C9D C8D O3D 102.9(4)
C9D C8D C10D 110.4(5)
O3D C8D C10D 108.6(5)
C9D C8D C11D 112.5(5)
O3D C8D C11D 109.8(4)
C10D C8D C11D 112.2(5)
C8D C9D H9D1 109.5
C8D C9D H9D2 109.5
H9D1 C9D H9D2 109.5
C8D C9D H9D3 109.5
H9D1 C9D H9D3 109.5
H9D2 C9D H9D3 109.5
C8D C10D H10J 109.5
C8D C10D H10K 109.5
H10J C10D H10K 109.5
C8D C10D H10L 109.5
H10J C10D H10L 109.5
H10K C10D H10L 109.5
C8D C11D H11J 109.5
C8D C11D H11K 109.5
H11J C11D H11K 109.5
C8D C11D H11L 109.5
H11J C11D H11L 109.5
H11K C11D H11L 109.5
O6D C12D N2D 126.8(5)
O6D C12D O5D 123.5(5)
N2D C12D O5D 109.8(5)
N2D C13D H13J 109.5
N2D C13D H13K 109.5
H13J C13D H13K 109.5
N2D C13D H13L 109.5
H13J C13D H13L 109.5
H13K C13D H13L 109.5
N2D C14D H14J 109.5
N2D C14D H14K 109.5
H14J C14D H14K 109.5
N2D C14D H14L 109.5
H14J C14D H14L 109.5
H14K C14D H14L 109.5
O1D C15D C17D 105.5(4)
O1D C15D C18D 107.8(5)
C17D C15D C18D 110.5(5)
O1D C15D C16D 101.7(4)
C17D C15D C16D 114.3(5)
C18D C15D C16D 115.8(5)
O2D C16D C19D 108.4(5)
O2D C16D C20D 106.2(5)
C19D C16D C20D 110.8(5)
O2D C16D C15D 103.5(4)
C19D C16D C15D 115.4(5)
C20D C16D C15D 111.9(5)
C15D C17D H17J 109.5
C15D C17D H17K 109.5
H17J C17D H17K 109.5
C15D C17D H17L 109.5
H17J C17D H17L 109.5
H17K C17D H17L 109.5
C15D C18D H18J 109.5
C15D C18D H18K 109.5
H18J C18D H18K 109.5
C15D C18D H18L 109.5
H18J C18D H18L 109.5
H18K C18D H18L 109.5
C16D C19D H19J 109.5
C16D C19D H19K 109.5
H19J C19D H19K 109.5
C16D C19D H19L 109.5
H19J C19D H19L 109.5
H19K C19D H19L 109.5
C16D C20D H20J 109.5
C16D C20D H20K 109.5
H20J C20D H20K 109.5
C16D C20D H20L 109.5
H20J C20D H20L 109.5
H20K C20D H20L 109.5

loop_
_geom_bond_atom_site_label_1
_geom_bond_atom_site_label_2
_geom_bond_distance
B1A O2A 1.340(7)
B1A O1A 1.390(7)
B1A C1A 1.569(8)
O1A C15A 1.485(6)
O2A C16A 1.457(6)
O3A C7A 1.341(7)
O3A C8A 1.502(7)
O4A C7A 1.209(7)
O5A C12A 1.369(7)
O5A C3A 1.401(6)
O6A C12A 1.240(7)
N1A C7A 1.370(8)
N1A C6A 1.399(7)
N1A H1A 0.8800
N2A C12A 1.320(8)
N2A C14A 1.448(7)
N2A C13A 1.477(9)
C1A C2A 1.399(7)
C1A C6A 1.400(8)
C2A C3A 1.379(7)
C2A H2A 0.9500
C3A C4A 1.375(8)
C4A C5A 1.384(8)
C4A H4A 0.9500
C5A C6A 1.414(7)
C5A H5A 0.9500
C8A C11A 1.499(9)
C8A C10A 1.503(9)
C8A C9A 1.523(8)
C9A H9A1 0.9800
C9A H9A2 0.9800
C9A H9A3 0.9800
C10A H10A 0.9800
C10A H10B 0.9800
C10A H10C 0.9800
C11A H11A 0.9800
C11A H11B 0.9800
C11A H11C 0.9800
C13A H13A 0.9800
C13A H13B 0.9800
C13A H13C 0.9800
C14A H14A 0.9800
C14A H14B 0.9800
C14A H14C 0.9800
C15A C18A 1.494(9)
C15A C17A 1.522(8)
C15A C16A 1.557(8)
C16A C20A 1.505(8)
C16A C19A 1.536(9)
C17A H17A 0.9800
C17A H17B 0.9800
C17A H17C 0.9800
C18A H18A 0.9800
C18A H18B 0.9800
C18A H18C 0.9800
C19A H19A 0.9800
C19A H19B 0.9800
C19A H19C 0.9800
C20A H20A 0.9800
C20A H20B 0.9800
C20A H20C 0.9800
B1B O1B 1.354(7)
B1B O2B 1.361(7)
B1B C1B 1.568(8)
O1B C15B 1.476(6)
O2B C16B 1.457(7)
O3B C7B 1.345(7)
O3B C8B 1.486(7)
O4B C7B 1.191(7)
O5B C12B 1.371(7)
O5B C3B 1.424(7)
O6B C12B 1.187(7)
N1B C7B 1.366(7)
N1B C6B 1.437(7)
N1B H1B 0.8800
N2B C12B 1.351(7)
N2B C13B 1.418(8)
N2B C14B 1.474(7)
C1B C6B 1.404(7)
C1B C2B 1.404(8)
C2B C3B 1.363(8)
C2B H2B 0.9500
C3B C4B 1.380(8)
C4B C5B 1.384(8)
C4B H4B 0.9500
C5B C6B 1.382(8)
C5B H5B 0.9500
C8B C10B 1.491(9)
C8B C9B 1.511(8)
C8B C11B 1.548(8)
C9B H9B1 0.9800
C9B H9B2 0.9800
C9B H9B3 0.9800
C10B H10D 0.9800
C10B H10E 0.9800
C10B H10F 0.9800
C11B H11D 0.9800
C11B H11E 0.9800
C11B H11F 0.9800
C13B H13D 0.9800
C13B H13E 0.9800
C13B H13F 0.9800
C14B H14D 0.9800
C14B H14E 0.9800
C14B H14F 0.9800
C15B C18B 1.520(8)
C15B C17B 1.530(9)
C15B C16B 1.557(8)
C16B C19B 1.510(10)
C16B C20B 1.517(8)
C17B H17D 0.9800
C17B H17E 0.9800
C17B H17F 0.9800
C18B H18D 0.9800
C18B H18E 0.9800
C18B H18F 0.9800
C19B H19D 0.9800
C19B H19E 0.9800
C19B H19F 0.9800
C20B H20D 0.9800
C20B H20E 0.9800
C20B H20F 0.9800
B1C O2C 1.359(7)
B1C O1C 1.366(8)
B1C C1C 1.582(9)
O1C C15C 1.462(7)
O2C C16C 1.464(7)
O3C C7C 1.367(7)
O3C C8C 1.478(6)
O4C C7C 1.181(8)
O5C C12C 1.367(7)
O5C C3C 1.410(7)
O6C C12C 1.207(7)
N1C C7C 1.374(7)
N1C C6C 1.378(7)
N1C H1C 0.8800
N2C C12C 1.355(8)
N2C C14C 1.442(8)
N2C C13C 1.449(9)
C1C C2C 1.398(8)
C1C C6C 1.401(8)
C2C C3C 1.379(8)
C2C H2C 0.9500
C3C C4C 1.368(9)
C4C C5C 1.392(9)
C4C H4C 0.9500
C5C C6C 1.400(8)
C5C H5C 0.9500
C8C C10C 1.511(9)
C8C C11C 1.513(9)
C8C C9C 1.546(10)
C9C H9C1 0.9800
C9C H9C2 0.9800
C9C H9C3 0.9800
C10C H10G 0.9800
C10C H10H 0.9800
C10C H10I 0.9800
C11C H11G 0.9800
C11C H11H 0.9800
C11C H11I 0.9800
C13C H13G 0.9800
C13C H13H 0.9800
C13C H13I 0.9800
C14C H14G 0.9800
C14C H14H 0.9800
C14C H14I 0.9800
C15C C18C 1.509(8)
C15C C17C 1.516(8)
C15C C16C 1.568(8)
C16C C19C 1.495(9)
C16C C20C 1.533(8)
C17C H17G 0.9800
C17C H17H 0.9800
C17C H17I 0.9800
C18C H18G 0.9800
C18C H18H 0.9800
C18C H18I 0.9800
C19C H19G 0.9800
C19C H19H 0.9800
C19C H19I 0.9800
C20C H20G 0.9800
C20C H20H 0.9800
C20C H20I 0.9800
B1D O1D 1.356(8)
B1D O2D 1.370(7)
B1D C1D 1.550(9)
O1D C15D 1.494(7)
O2D C16D 1.482(7)
O3D C7D 1.324(7)
O3D C8D 1.490(6)
O4D C7D 1.237(7)
O5D C3D 1.392(7)
O5D C12D 1.396(7)
O6D C12D 1.193(7)
N1D C7D 1.356(7)
N1D C6D 1.415(7)
N1D H1D 0.8800
N2D C12D 1.335(8)
N2D C13D 1.453(8)
N2D C14D 1.491(8)
C1D C2D 1.403(8)
C1D C6D 1.424(7)
C2D C3D 1.384(8)
C2D H2D 0.9500
C3D C4D 1.380(9)
C4D C5D 1.372(9)
C4D H4D 0.9500
C5D C6D 1.408(9)
C5D H5D 0.9500
C8D C9D 1.467(9)
C8D C10D 1.526(9)
C8D C11D 1.532(8)
C9D H9D1 0.9800
C9D H9D2 0.9800
C9D H9D3 0.9800
C10D H10J 0.9800
C10D H10K 0.9800
C10D H10L 0.9800
C11D H11J 0.9800
C11D H11K 0.9800
C11D H11L 0.9800
C13D H13J 0.9800
C13D H13K 0.9800
C13D H13L 0.9800
C14D H14J 0.9800
C14D H14K 0.9800
C14D H14L 0.9800
C15D C17D 1.499(8)
C15D C18D 1.511(8)
C15D C16D 1.563(8)
C16D C19D 1.506(8)
C16D C20D 1.523(8)
C17D H17J 0.9800
C17D H17K 0.9800
C17D H17L 0.9800
C18D H18J 0.9800
C18D H18K 0.9800
C18D H18L 0.9800
C19D H19J 0.9800
C19D H19K 0.9800
C19D H19L 0.9800
C20D H20J 0.9800
C20D H20K 0.9800
C20D H20L 0.9800

loop_
_geom_hbond_atom_site_label_D
_geom_hbond_atom_site_label_H
_geom_hbond_atom_site_label_A
_geom_hbond_distance_DH
_geom_hbond_distance_HA
_geom_hbond_distance_DA
_geom_hbond_angle_DHA
N1A H1A O1A 0.88 2.08 2.834(6) 142.8
N1B H1B O1B 0.88 2.09 2.833(6) 141.8
N1C H1C O1C 0.88 2.06 2.813(6) 142.5
N1D H1D O1D 0.88 2.06 2.810(6) 142.0

loop_
_geom_torsion_atom_site_label_1
_geom_torsion_atom_site_label_2
_geom_torsion_atom_site_label_3
_geom_torsion_atom_site_label_4
_geom_torsion
O2A B1A O1A C15A -10.3(7)
C1A B1A O1A C15A 168.5(5)
O1A B1A O2A C16A -6.4(7)
C1A B1A O2A C16A 174.8(5)
O2A B1A C1A C2A -12.7(8)
O1A B1A C1A C2A 168.7(5)
O2A B1A C1A C6A 164.5(6)
O1A B1A C1A C6A -14.1(9)
C6A C1A C2A C3A 1.3(8)
B1A C1A C2A C3A 178.6(5)
C1A C2A C3A C4A 0.9(8)
C1A C2A C3A O5A 177.3(5)
C12A O5A C3A C4A -61.9(7)
C12A O5A C3A C2A 121.7(5)
C2A C3A C4A C5A -2.3(8)
O5A C3A C4A C5A -178.7(5)
C3A C4A C5A C6A 1.4(9)
C7A N1A C6A C1A -175.2(5)
C7A N1A C6A C5A 5.7(9)
C2A C1A C6A N1A 178.8(5)
B1A C1A C6A N1A 1.7(8)
C2A C1A C6A C5A -2.1(8)
B1A C1A C6A C5A -179.1(5)
C4A C5A C6A N1A 179.8(5)
C4A C5A C6A C1A 0.8(8)
C8A O3A C7A O4A -5.0(9)
C8A O3A C7A N1A 172.8(5)
C6A N1A C7A O4A -1.7(10)
C6A N1A C7A O3A -179.5(5)
C7A O3A C8A C11A 61.7(7)
C7A O3A C8A C10A -63.6(6)
C7A O3A C8A C9A 179.8(5)
C14A N2A C12A O6A -0.4(9)
C13A N2A C12A O6A -177.2(6)
C14A N2A C12A O5A -180.0(5)
C13A N2A C12A O5A 3.1(7)
C3A O5A C12A O6A -4.9(7)
C3A O5A C12A N2A 174.7(4)
B1A O1A C15A C18A -100.4(6)
B1A O1A C15A C17A 140.8(5)
B1A O1A C15A C16A 21.0(6)
B1A O2A C16A C20A 140.9(5)
B1A O2A C16A C19A -100.7(5)
B1A O2A C16A C15A 19.3(6)
O1A C15A C16A O2A -23.9(5)
C18A C15A C16A O2A 90.4(6)
C17A C15A C16A O2A -139.1(5)
O1A C15A C16A C20A -141.6(5)
C18A C15A C16A C20A -27.2(7)
C17A C15A C16A C20A 103.3(6)
O1A C15A C16A C19A 91.0(5)
C18A C15A C16A C19A -154.7(5)
C17A C15A C16A C19A -24.2(7)
O2B B1B O1B C15B 12.7(7)
C1B B1B O1B C15B -168.3(6)
O1B B1B O2B C16B 5.2(7)
C1B B1B O2B C16B -173.8(5)
O1B B1B C1B C6B 14.0(10)
O2B B1B C1B C6B -167.1(6)
O1B B1B C1B C2B -168.1(6)
O2B B1B C1B C2B 10.9(9)
C6B C1B C2B C3B 0.8(8)
B1B C1B C2B C3B -177.3(5)
C1B C2B C3B C4B -2.0(9)
C1B C2B C3B O5B -176.7(5)
C12B O5B C3B C2B -125.7(5)
C12B O5B C3B C4B 59.5(7)
C2B C3B C4B C5B 1.8(9)
O5B C3B C4B C5B 176.3(5)
C3B C4B C5B C6B -0.4(9)
C4B C5B C6B C1B -0.7(9)
C4B C5B C6B N1B 179.0(6)
C2B C1B C6B C5B 0.6(8)
B1B C1B C6B C5B 178.5(5)
C2B C1B C6B N1B -179.2(5)
B1B C1B C6B N1B -1.2(8)
C7B N1B C6B C5B -3.9(9)
C7B N1B C6B C1B 175.8(6)
C8B O3B C7B O4B 6.3(9)
C8B O3B C7B N1B -177.5(5)
C6B N1B C7B O4B -1.6(11)
C6B N1B C7B O3B -177.8(5)
C7B O3B C8B C10B -62.9(7)
C7B O3B C8B C9B 177.9(5)
C7B O3B C8B C11B 61.2(7)
C13B N2B C12B O6B 178.1(6)
C14B N2B C12B O6B 0.5(8)
C13B N2B C12B O5B -2.6(7)
C14B N2B C12B O5B 179.8(5)
C3B O5B C12B O6B 7.6(8)
C3B O5B C12B N2B -171.7(4)
B1B O1B C15B C18B -146.5(6)
B1B O1B C15B C17B 94.7(6)
B1B O1B C15B C16B -23.7(6)
B1B O2B C16B C19B 99.1(6)
B1B O2B C16B C20B -141.4(6)
B1B O2B C16B C15B -19.5(6)
O1B C15B C16B O2B 25.6(5)
C18B C15B C16B O2B 143.8(5)
C17B C15B C16B O2B -87.2(6)
O1B C15B C16B C19B -88.6(5)
C18B C15B C16B C19B 29.6(7)
C17B C15B C16B C19B 158.6(5)
O1B C15B C16B C20B 143.5(5)
C18B C15B C16B C20B -98.2(6)
C17B C15B C16B C20B 30.7(7)
O2C B1C O1C C15C -10.3(6)
C1C B1C O1C C15C 171.3(5)
O1C B1C O2C C16C -7.7(7)
C1C B1C O2C C16C 170.7(5)
O2C B1C C1C C2C -12.0(8)
O1C B1C C1C C2C 166.3(5)
O2C B1C C1C C6C 167.7(5)
O1C B1C C1C C6C -14.0(8)
C6C C1C C2C C3C 1.1(8)
B1C C1C C2C C3C -179.2(5)
C1C C2C C3C C4C 0.3(8)
C1C C2C C3C O5C 176.3(5)
C12C O5C C3C C4C -57.1(7)
C12C O5C C3C C2C 126.9(5)
C2C C3C C4C C5C -2.6(9)
O5C C3C C4C C5C -178.5(5)
C3C C4C C5C C6C 3.5(9)
C7C N1C C6C C5C 7.7(9)
C7C N1C C6C C1C -172.0(5)
C4C C5C C6C N1C 178.1(5)
C4C C5C C6C C1C -2.2(8)
C2C C1C C6C N1C 179.6(5)
B1C C1C C6C N1C 0.0(8)
C2C C1C C6C C5C -0.1(8)
B1C C1C C6C C5C -179.8(5)
C8C O3C C7C O4C -5.0(9)
C8C O3C C7C N1C -179.3(5)
C6C N1C C7C O4C 1.1(11)
C6C N1C C7C O3C 175.2(5)
C7C O3C C8C C10C -63.0(7)
C7C O3C C8C C11C 63.4(7)
C7C O3C C8C C9C 179.7(5)
C14C N2C C12C O6C 0.7(9)
C13C N2C C12C O6C 175.4(7)
C14C N2C C12C O5C -178.9(5)
C13C N2C C12C O5C -4.2(9)
C3C O5C C12C O6C -16.8(8)
C3C O5C C12C N2C 162.9(5)
B1C O1C C15C C18C -97.0(5)
B1C O1C C15C C17C 144.9(5)
B1C O1C C15C C16C 22.2(5)
B1C O2C C16C C19C -99.2(5)
B1C O2C C16C C20C 141.4(5)
B1C O2C C16C C15C 20.9(6)
O1C C15C C16C O2C -25.9(5)
C18C C15C C16C O2C 87.0(6)
C17C C15C C16C O2C -144.3(5)
O1C C15C C16C C19C 89.6(5)
C18C C15C C16C C19C -157.5(5)
C17C C15C C16C C19C -28.8(8)
O1C C15C C16C C20C -141.9(5)
C18C C15C C16C C20C -29.0(7)
C17C C15C C16C C20C 99.7(6)
O2D B1D O1D C15D 9.5(6)
C1D B1D O1D C15D -172.4(5)
O1D B1D O2D C16D 6.2(6)
C1D B1D O2D C16D -171.9(5)
O1D B1D C1D C2D -165.1(5)
O2D B1D C1D C2D 12.8(7)
O1D B1D C1D C6D 15.6(8)
O2D B1D C1D C6D -166.4(5)
C6D C1D C2D C3D -2.1(7)
B1D C1D C2D C3D 178.5(5)
C1D C2D C3D C4D -0.6(8)
C1D C2D C3D O5D -175.4(5)
C12D O5D C3D C4D 59.7(7)
C12D O5D C3D C2D -125.6(5)
C2D C3D C4D C5D 2.0(9)
O5D C3D C4D C5D 176.6(5)
C3D C4D C5D C6D -0.5(9)
C4D C5D C6D N1D -179.2(5)
C4D C5D C6D C1D -2.3(8)
C7D N1D C6D C5D -10.5(8)
C7D N1D C6D C1D 172.5(5)
C2D C1D C6D C5D 3.5(7)
B1D C1D C6D C5D -177.2(5)
C2D C1D C6D N1D -179.4(5)
B1D C1D C6D N1D -0.1(7)
C8D O3D C7D O4D 2.7(8)
C8D O3D C7D N1D -176.1(4)
C6D N1D C7D O4D 2.3(9)
C6D N1D C7D O3D -179.0(5)
C7D O3D C8D C9D -179.2(5)
C7D O3D C8D C10D 63.7(6)
C7D O3D C8D C11D -59.2(6)
C13D N2D C12D O6D -176.6(7)
C14D N2D C12D O6D -3.1(9)
C13D N2D C12D O5D 3.1(9)
C14D N2D C12D O5D 176.5(5)
C3D O5D C12D O6D 12.7(8)
C3D O5D C12D N2D -167.0(5)
B1D O1D C15D C17D 99.8(5)
B1D O1D C15D C18D -142.1(5)
B1D O1D C15D C16D -19.8(5)
B1D O2D C16D C19D -141.1(5)
B1D O2D C16D C20D 99.8(5)
B1D O2D C16D C15D -18.2(5)
O1D C15D C16D O2D 22.5(5)
C17D C15D C16D O2D -90.7(6)
C18D C15D C16D O2D 139.1(5)
O1D C15D C16D C19D 140.6(5)
C17D C15D C16D C19D 27.5(7)
C18D C15D C16D C19D -102.7(6)
O1D C15D C16D C20D -91.5(5)
C17D C15D C16D C20D 155.4(5)
C18D C15D C16D C20D 25.2(7)
